data_7061763
loop_
_publ_author_name
'Kumar, Krishna'
'Tiwari, Priyanka'
'Kant, Rajni'
'Bhattacharya, Subrato'

_publ_section_title
;
 Synthesis and structural studies of Cu(i) methylthiosalicylate complexes
 and their catalytic application in thiol-yne click reaction
;
_journal_issue 37
_journal_name_full 'New Journal of Chemistry'
_journal_page_first 17854
_journal_page_last 17864
_journal_paper_doi 10.1039/D2NJ02722D
_journal_volume 46
_journal_year 2022
_chemical_formula_sum 'C44 H37 Cu O2 P2 S'
_chemical_formula_weight 755.27
_space_group_crystal_system monoclinic
_space_group_IT_number 14
_space_group_name_Hall '-P 2yn'
_space_group_name_H-M_alt 'P 1 21/n 1'
_atom_sites_solution_hydrogens geom
_audit_block_doi 10.5517/ccdc.csd.cc230nzs
_audit_creation_method SHELXL-2016/6
_audit_update_record
;
2022-08-12 deposited with the CCDC.	2022-08-24 downloaded from the CCDC.
;
_cell_angle_alpha 90
_cell_angle_beta 107.3560(10)
_cell_angle_gamma 90
_cell_formula_units_Z 4
_cell_length_a 14.1642(4)
_cell_length_b 12.2765(3)
_cell_length_c 22.8841(6)
_cell_measurement_reflns_used 9250
_cell_measurement_temperature 301(2)
_cell_measurement_theta_max 27.99
_cell_measurement_theta_min 2.24
_cell_volume 3798.07(17)
_computing_cell_refinement 'Bruker SAINT'
_computing_data_collection 'Bruker APEX2'
_computing_data_reduction 'Bruker SAINT'
_computing_molecular_graphics Olex2-1.5
_computing_publication_material SHELXL
_computing_structure_refinement 'SHELXL-2016/6 (Sheldrick, 2016)'
_computing_structure_solution 'SHELXT 2014/5 (Sheldrick, 2014)'
_diffrn_ambient_temperature 301(2)
_diffrn_measured_fraction_theta_full 0.995
_diffrn_measured_fraction_theta_max 0.995
_diffrn_measurement_device_type 'Bruker APEX-II CCD'
_diffrn_measurement_method '\f and \w scans'
_diffrn_radiation_type MoK\a
_diffrn_radiation_wavelength 0.71073
_diffrn_reflns_av_R_equivalents 0.0335
_diffrn_reflns_av_unetI/netI 0.0258
_diffrn_reflns_Laue_measured_fraction_full 0.995
_diffrn_reflns_Laue_measured_fraction_max 0.995
_diffrn_reflns_limit_h_max 18
_diffrn_reflns_limit_h_min -18
_diffrn_reflns_limit_k_max 16
_diffrn_reflns_limit_k_min -16
_diffrn_reflns_limit_l_max 30
_diffrn_reflns_limit_l_min -30
_diffrn_reflns_number 49836
_diffrn_reflns_point_group_measured_fraction_full 0.995
_diffrn_reflns_point_group_measured_fraction_max 0.995
_diffrn_reflns_theta_full 25.000
_diffrn_reflns_theta_max 28.326
_diffrn_reflns_theta_min 2.241
_exptl_absorpt_coefficient_mu 0.750
_exptl_absorpt_correction_type none
_exptl_crystal_colour yellowish
_exptl_crystal_density_diffrn 1.321
_exptl_crystal_description block
_exptl_crystal_F_000 1568
_exptl_crystal_size_max 0.30
_exptl_crystal_size_mid 0.20
_exptl_crystal_size_min 0.20
_refine_diff_density_max 0.244
_refine_diff_density_min -0.306
_refine_diff_density_rms 0.041
_refine_ls_extinction_method none
_refine_ls_goodness_of_fit_ref 1.055
_refine_ls_hydrogen_treatment constr
_refine_ls_matrix_type full
_refine_ls_number_parameters 452
_refine_ls_number_reflns 9411
_refine_ls_number_restraints 0
_refine_ls_restrained_S_all 1.055
_refine_ls_R_factor_all 0.0554
_refine_ls_R_factor_gt 0.0327
_refine_ls_shift/su_max 0.004
_refine_ls_shift/su_mean 0.000
_refine_ls_structure_factor_coef Fsqd
_refine_ls_weighting_details 'w=1/[\s^2^(Fo^2^)+(0.0333P)^2^+1.3714P] where P=(Fo^2^+2Fc^2^)/3'
_refine_ls_weighting_scheme calc
_refine_ls_wR_factor_gt 0.0748
_refine_ls_wR_factor_ref 0.0910
_reflns_Friedel_coverage 0.000
_reflns_number_gt 7034
_reflns_number_total 9411
_reflns_threshold_expression 'I > 2\s(I)'
_cod_data_source_file d2nj02722d2.cif
_cod_data_source_block shelx
_cod_depositor_comments 'Adding full bibliography for 7061763--7061765.cif.'
_cod_original_sg_symbol_H-M 'P 21/n'
_cod_database_code 7061763
_shelx_shelxl_version_number 2016/6
_shelx_space_group_comment
;
The symmetry employed for this shelxl refinement is uniquely defined
by the following loop, which should always be used as a source of
symmetry information in preference to the above space-group names.
They are only intended as comments.
;

loop_
_space_group_symop_operation_xyz
'x, y, z'
'-x+1/2, y+1/2, -z+1/2'
'-x, -y, -z'
'x-1/2, -y-1/2, z-1/2'

loop_
_atom_site_label
_atom_site_type_symbol
_atom_site_fract_x
_atom_site_fract_y
_atom_site_fract_z
_atom_site_U_iso_or_equiv
_atom_site_adp_type
_atom_site_occupancy
_atom_site_site_symmetry_order
_atom_site_calc_flag
_atom_site_refinement_flags_posn
_atom_site_refinement_flags_adp
_atom_site_refinement_flags_occupancy
_atom_site_disorder_assembly
_atom_site_disorder_group
Cu1 Cu 0.85137(2) 0.83942(2) 0.09643(2) 0.04338(7) Uani 1 1 d . . . . .
P2 P 0.99946(3) 0.80341(4) 0.16557(2) 0.04137(11) Uani 1 1 d . . . . .
P1 P 0.78071(3) 0.73260(4) 0.01446(2) 0.04491(12) Uani 1 1 d . . . . .
S1 S 0.81684(4) 1.02119(4) 0.08525(2) 0.05085(12) Uani 1 1 d . . . . .
C33 C 1.10105(13) 0.82920(15) 0.13360(8) 0.0442(4) Uani 1 1 d . . . . .
O1 O 0.72692(10) 0.81615(11) 0.13824(7) 0.0536(3) Uani 1 1 d . . . . .
C15 C 0.79186(14) 0.58574(15) 0.02643(9) 0.0495(4) Uani 1 1 d . . . . .
C4 C 0.78181(14) 1.05797(14) 0.14966(8) 0.0445(4) Uani 1 1 d . . . . .
C27 C 1.02700(13) 0.66517(15) 0.19564(9) 0.0475(4) Uani 1 1 d . . . . .
C3 C 0.71544(14) 0.99921(15) 0.17258(9) 0.0474(4) Uani 1 1 d . . . . .
C21 C 0.82645(14) 0.75767(15) -0.05068(9) 0.0485(4) Uani 1 1 d . . . . .
O2 O 0.58235(11) 0.87906(13) 0.14237(8) 0.0711(4) Uani 1 1 d . . . . .
C2 C 0.67844(14) 0.89072(16) 0.14884(9) 0.0477(4) Uani 1 1 d . . . . .
C9 C 0.64728(14) 0.75169(17) -0.01655(9) 0.0524(5) Uani 1 1 d . . . . .
C5 C 0.81476(18) 1.15837(16) 0.17769(10) 0.0593(5) Uani 1 1 d . . . . .
H5 H 0.859528 1.198951 0.164092 0.071 Uiso 1 1 calc R U . . .
C26 C 0.92663(16) 0.77799(17) -0.03894(11) 0.0593(5) Uani 1 1 d . . . . .
H26 H 0.968084 0.773616 0.001061 0.071 Uiso 1 1 calc R U . . .
C25 C 0.96599(19) 0.80448(19) -0.08522(13) 0.0687(6) Uani 1 1 d . . . . .
H25 H 1.033498 0.817388 -0.076379 0.082 Uiso 1 1 calc R U . . .
C39 C 1.03121(14) 0.88890(15) 0.23413(8) 0.0475(4) Uani 1 1 d . . . . .
C38 C 1.08979(16) 0.91237(16) 0.09100(9) 0.0541(5) Uani 1 1 d . . . . .
H38 H 1.031483 0.952539 0.079439 0.065 Uiso 1 1 calc R U . . .
C40 C 0.95799(18) 0.9107(2) 0.26105(10) 0.0662(6) Uani 1 1 d . . . . .
H40 H 0.894650 0.882941 0.243910 0.079 Uiso 1 1 calc R U . . .
C32 C 1.05265(18) 0.63933(18) 0.25704(11) 0.0640(6) Uani 1 1 d . . . . .
H32 H 1.054929 0.693444 0.285869 0.077 Uiso 1 1 calc R U . . .
C37 C 1.16463(19) 0.93600(18) 0.06560(11) 0.0662(6) Uani 1 1 d . . . . .
H37 H 1.156609 0.992246 0.037312 0.079 Uiso 1 1 calc R U . . .
C35 C 1.26321(18) 0.7961(2) 0.12492(12) 0.0725(7) Uani 1 1 d . . . . .
H35 H 1.322352 0.757412 0.136858 0.087 Uiso 1 1 calc R U . . .
C28 C 1.02177(18) 0.58214(17) 0.15359(12) 0.0676(6) Uani 1 1 d . . . . .
H28 H 1.002668 0.598016 0.111966 0.081 Uiso 1 1 calc R U . . .
C34 C 1.18897(15) 0.77164(19) 0.15056(10) 0.0589(5) Uani 1 1 d . . . . .
H34 H 1.198158 0.716158 0.179390 0.071 Uiso 1 1 calc R U . . .
C24 C 0.9061(2) 0.8119(2) -0.14415(13) 0.0751(7) Uani 1 1 d . . . . .
H24 H 0.932194 0.831826 -0.175368 0.090 Uiso 1 1 calc R U . . .
C10 C 0.61104(17) 0.8571(2) -0.02582(12) 0.0707(6) Uani 1 1 d . . . . .
H10 H 0.654690 0.915588 -0.016335 0.085 Uiso 1 1 calc R U . . .
C20 C 0.81908(19) 0.51477(18) -0.01232(11) 0.0686(6) Uani 1 1 d . . . . .
H20 H 0.834402 0.541314 -0.046461 0.082 Uiso 1 1 calc R U . . .
C36 C 1.25011(19) 0.8771(2) 0.08190(12) 0.0704(6) Uani 1 1 d . . . . .
H36 H 1.299530 0.891833 0.063879 0.084 Uiso 1 1 calc R U . . .
C8 C 0.68350(19) 1.0418(2) 0.22018(11) 0.0675(6) Uani 1 1 d . . . . .
H8 H 0.638617 1.002583 0.234390 0.081 Uiso 1 1 calc R U . . .
C14 C 0.58044(17) 0.6669(2) -0.02919(14) 0.0843(8) Uani 1 1 d . . . . .
H14 H 0.603063 0.595501 -0.022824 0.101 Uiso 1 1 calc R U . . .
C17 C 0.77553(19) 0.4324(2) 0.08854(14) 0.0783(7) Uani 1 1 d . . . . .
H17 H 0.760830 0.405126 0.122727 0.094 Uiso 1 1 calc R U . . .
C41 C 0.9788(2) 0.9740(2) 0.31370(12) 0.0867(8) Uani 1 1 d . . . . .
H41 H 0.929269 0.988148 0.331719 0.104 Uiso 1 1 calc R U . . .
C31 C 1.0751(2) 0.5322(2) 0.27571(14) 0.0886(8) Uani 1 1 d . . . . .
H31 H 1.092951 0.515044 0.317168 0.106 Uiso 1 1 calc R U . . .
C44 C 1.12434(18) 0.93321(18) 0.25995(10) 0.0650(6) Uani 1 1 d . . . . .
H44 H 1.174259 0.920733 0.242020 0.078 Uiso 1 1 calc R U . . .
C16 C 0.77170(17) 0.54346(19) 0.07765(11) 0.0650(6) Uani 1 1 d . . . . .
H16 H 0.755380 0.590385 0.105053 0.078 Uiso 1 1 calc R U . . .
C43 C 1.1432(2) 0.9963(2) 0.31261(12) 0.0807(8) Uani 1 1 d . . . . .
H43 H 1.205930 1.025537 0.329806 0.097 Uiso 1 1 calc R U . . .
C19 C 0.8237(2) 0.4032(2) -0.00041(15) 0.0905(9) Uani 1 1 d . . . . .
H19 H 0.842507 0.355705 -0.026584 0.109 Uiso 1 1 calc R U . . .
C23 C 0.8076(2) 0.7897(3) -0.15688(12) 0.0850(8) Uani 1 1 d . . . . .
H23 H 0.766977 0.793036 -0.197134 0.102 Uiso 1 1 calc R U . . .
C22 C 0.76726(18) 0.7624(2) -0.11055(10) 0.0710(6) Uani 1 1 d . . . . .
H22 H 0.700061 0.747193 -0.119931 0.085 Uiso 1 1 calc R U . . .
C29 C 1.0446(2) 0.4763(2) 0.17297(15) 0.0860(8) Uani 1 1 d . . . . .
H29 H 1.041960 0.421518 0.144463 0.103 Uiso 1 1 calc R U . . .
C11 C 0.5105(2) 0.8762(3) -0.04907(14) 0.0920(9) Uani 1 1 d . . . . .
H11 H 0.487205 0.947269 -0.056055 0.110 Uiso 1 1 calc R U . . .
C30 C 1.0711(2) 0.4520(2) 0.23388(16) 0.0908(9) Uani 1 1 d . . . . .
H30 H 1.086525 0.380605 0.246859 0.109 Uiso 1 1 calc R U . . .
C13 C 0.4793(2) 0.6874(3) -0.05140(18) 0.1108(12) Uani 1 1 d . . . . .
H13 H 0.434830 0.629591 -0.059130 0.133 Uiso 1 1 calc R U . . .
C18 C 0.8009(2) 0.3631(2) 0.04913(16) 0.0844(8) Uani 1 1 d . . . . .
H18 H 0.802550 0.288368 0.056131 0.101 Uiso 1 1 calc R U . . .
C6 C 0.7830(2) 1.1985(2) 0.22450(12) 0.0786(7) Uani 1 1 d . . . . .
H6 H 0.806065 1.265584 0.241762 0.094 Uiso 1 1 calc R U . . .
C12 C 0.4452(2) 0.7912(3) -0.06185(15) 0.1023(10) Uani 1 1 d . . . . .
H12 H 0.377745 0.804439 -0.077636 0.123 Uiso 1 1 calc R U . . .
C42 C 1.0712(3) 1.0156(2) 0.33918(12) 0.0857(8) Uani 1 1 d . . . . .
H42 H 1.084836 1.057185 0.374706 0.103 Uiso 1 1 calc R U . . .
C7 C 0.7174(2) 1.1405(2) 0.24623(12) 0.0815(8) Uani 1 1 d . . . . .
H7 H 0.696230 1.167911 0.278107 0.098 Uiso 1 1 calc R U . . .
C1 C 0.5396(2) 0.7747(2) 0.12150(16) 0.0946(9) Uani 1 1 d . . . . .
H1A H 0.549217 0.758280 0.082658 0.142 Uiso 1 1 calc R U . . .
H1B H 0.470082 0.776368 0.117171 0.142 Uiso 1 1 calc R U . . .
H1C H 0.570929 0.719807 0.150717 0.142 Uiso 1 1 calc R U . . .

loop_
_atom_site_aniso_label
_atom_site_aniso_U_11
_atom_site_aniso_U_22
_atom_site_aniso_U_33
_atom_site_aniso_U_23
_atom_site_aniso_U_13
_atom_site_aniso_U_12
Cu1 0.03829(12) 0.04265(13) 0.04540(13) -0.00289(9) 0.00670(9) 0.00318(9)
P2 0.0369(2) 0.0406(2) 0.0421(2) -0.00001(19) 0.00481(18) 0.00257(18)
P1 0.0388(2) 0.0430(2) 0.0465(3) -0.0051(2) 0.00296(19) 0.00176(19)
S1 0.0641(3) 0.0407(2) 0.0547(3) 0.0070(2) 0.0284(2) 0.0022(2)
C33 0.0427(9) 0.0446(10) 0.0422(9) -0.0034(7) 0.0081(7) -0.0009(8)
O1 0.0525(8) 0.0447(7) 0.0693(9) 0.0051(6) 0.0266(7) 0.0013(6)
C15 0.0407(10) 0.0456(10) 0.0555(11) -0.0015(8) 0.0039(8) 0.0017(8)
C4 0.0474(10) 0.0398(9) 0.0453(10) 0.0062(7) 0.0125(8) 0.0068(8)
C27 0.0364(9) 0.0429(9) 0.0584(11) 0.0038(8) 0.0067(8) 0.0012(8)
C3 0.0478(10) 0.0463(10) 0.0497(10) 0.0058(8) 0.0173(8) 0.0082(8)
C21 0.0493(10) 0.0408(9) 0.0511(11) -0.0054(8) 0.0082(8) 0.0003(8)
O2 0.0451(8) 0.0673(10) 0.1056(13) 0.0042(9) 0.0298(8) -0.0017(7)
C2 0.0426(10) 0.0520(11) 0.0515(11) 0.0113(8) 0.0184(8) 0.0020(9)
C9 0.0418(10) 0.0550(11) 0.0526(11) -0.0071(9) 0.0022(8) 0.0039(9)
C5 0.0692(14) 0.0463(11) 0.0597(13) -0.0013(9) 0.0151(10) -0.0037(10)
C26 0.0515(12) 0.0588(13) 0.0635(13) -0.0054(10) 0.0107(10) -0.0021(10)
C25 0.0639(14) 0.0583(13) 0.0903(18) -0.0036(12) 0.0326(13) -0.0030(11)
C39 0.0518(11) 0.0418(10) 0.0441(10) 0.0020(8) 0.0070(8) 0.0058(8)
C38 0.0550(12) 0.0470(11) 0.0594(12) 0.0032(9) 0.0157(9) -0.0006(9)
C40 0.0608(13) 0.0795(16) 0.0555(12) -0.0064(11) 0.0131(10) 0.0092(12)
C32 0.0692(14) 0.0564(13) 0.0643(14) 0.0141(10) 0.0168(11) 0.0028(11)
C37 0.0791(16) 0.0553(13) 0.0694(14) 0.0053(11) 0.0303(12) -0.0075(12)
C35 0.0535(13) 0.0777(16) 0.0930(18) 0.0032(14) 0.0322(13) 0.0094(12)
C28 0.0680(14) 0.0498(12) 0.0721(15) -0.0030(10) 0.0014(11) 0.0072(10)
C34 0.0494(11) 0.0646(13) 0.0633(13) 0.0105(10) 0.0176(10) 0.0076(10)
C24 0.094(2) 0.0642(14) 0.0800(17) 0.0050(12) 0.0451(16) 0.0076(14)
C10 0.0541(13) 0.0632(14) 0.0829(17) 0.0139(12) 0.0023(11) 0.0071(11)
C20 0.0850(17) 0.0520(12) 0.0657(14) -0.0026(10) 0.0178(12) 0.0101(12)
C36 0.0741(16) 0.0663(14) 0.0841(17) -0.0057(13) 0.0439(13) -0.0098(13)
C8 0.0745(15) 0.0715(15) 0.0671(14) 0.0019(12) 0.0372(12) 0.0072(12)
C14 0.0464(12) 0.0663(15) 0.119(2) -0.0222(14) -0.0078(13) 0.0015(11)
C17 0.0693(16) 0.0650(15) 0.098(2) 0.0231(14) 0.0218(14) -0.0019(12)
C41 0.099(2) 0.100(2) 0.0652(15) -0.0164(15) 0.0297(15) 0.0197(17)
C31 0.099(2) 0.0732(17) 0.0892(19) 0.0361(15) 0.0206(16) 0.0120(15)
C44 0.0625(13) 0.0633(14) 0.0637(13) -0.0138(11) 0.0106(11) -0.0088(11)
C16 0.0586(13) 0.0625(14) 0.0736(15) 0.0026(11) 0.0192(11) 0.0003(11)
C43 0.0898(19) 0.0692(16) 0.0691(16) -0.0195(13) 0.0021(14) -0.0134(14)
C19 0.113(2) 0.0520(14) 0.102(2) -0.0100(14) 0.0252(18) 0.0170(15)
C23 0.0849(19) 0.114(2) 0.0535(14) 0.0049(14) 0.0165(13) 0.0081(17)
C22 0.0569(13) 0.0984(19) 0.0525(12) -0.0019(12) 0.0083(10) -0.0030(13)
C29 0.0819(18) 0.0476(13) 0.112(2) -0.0068(14) 0.0038(16) 0.0101(12)
C11 0.0650(16) 0.0831(19) 0.110(2) 0.0142(16) -0.0020(15) 0.0284(15)
C30 0.088(2) 0.0478(14) 0.127(3) 0.0237(16) 0.0171(18) 0.0088(13)
C13 0.0464(14) 0.096(2) 0.161(3) -0.029(2) -0.0129(17) -0.0071(15)
C18 0.0796(18) 0.0494(14) 0.115(2) 0.0141(15) 0.0149(16) 0.0045(12)
C6 0.108(2) 0.0565(13) 0.0697(15) -0.0180(12) 0.0246(15) -0.0008(14)
C12 0.0457(14) 0.112(2) 0.123(3) -0.008(2) -0.0144(15) 0.0162(15)
C42 0.119(2) 0.0713(16) 0.0557(14) -0.0162(12) 0.0094(15) 0.0113(16)
C7 0.109(2) 0.0746(17) 0.0710(16) -0.0162(13) 0.0416(16) 0.0086(16)
C1 0.0590(15) 0.0864(19) 0.140(3) -0.0059(18) 0.0325(17) -0.0232(14)

loop_
_atom_type_symbol
_atom_type_description
_atom_type_scat_dispersion_real
_atom_type_scat_dispersion_imag
_atom_type_scat_source
C C 0.0033 0.0016 'International Tables Vol C Tables 4.2.6.8 and 6.1.1.4'
H H 0.0000 0.0000 'International Tables Vol C Tables 4.2.6.8 and 6.1.1.4'
O O 0.0106 0.0060 'International Tables Vol C Tables 4.2.6.8 and 6.1.1.4'
S S 0.1246 0.1234 'International Tables Vol C Tables 4.2.6.8 and 6.1.1.4'
Cu Cu 0.3201 1.2651 'International Tables Vol C Tables 4.2.6.8 and 6.1.1.4'
P P 0.1023 0.0942 'International Tables Vol C Tables 4.2.6.8 and 6.1.1.4'

loop_
_citation_id
_citation_doi
_citation_year
1 10.1016/j.molstruc.2022.132801 2022

loop_
_geom_angle_atom_site_label_1
_geom_angle_atom_site_label_2
_geom_angle_atom_site_label_3
_geom_angle
_geom_angle_site_symmetry_1
_geom_angle_site_symmetry_3
_geom_angle_publ_flag
O1 Cu1 P2 110.89(4) . . ?
O1 Cu1 P1 93.99(4) . . ?
P2 Cu1 P1 123.720(19) . . ?
O1 Cu1 S1 90.17(4) . . ?
P2 Cu1 S1 113.10(2) . . ?
P1 Cu1 S1 116.53(2) . . ?
C33 P2 C39 102.87(9) . . ?
C33 P2 C27 101.91(9) . . ?
C39 P2 C27 103.86(9) . . ?
C33 P2 Cu1 111.28(6) . . ?
C39 P2 Cu1 115.30(6) . . ?
C27 P2 Cu1 119.58(6) . . ?
C21 P1 C15 104.72(9) . . ?
C21 P1 C9 103.90(9) . . ?
C15 P1 C9 102.63(9) . . ?
C21 P1 Cu1 113.79(6) . . ?
C15 P1 Cu1 116.84(6) . . ?
C9 P1 Cu1 113.50(7) . . ?
C4 S1 Cu1 105.25(6) . . ?
C34 C33 C38 118.57(19) . . ?
C34 C33 P2 123.39(15) . . ?
C38 C33 P2 118.03(15) . . ?
C2 O1 Cu1 123.32(12) . . ?
C20 C15 C16 118.3(2) . . ?
C20 C15 P1 123.85(17) . . ?
C16 C15 P1 117.80(16) . . ?
C5 C4 C3 116.66(18) . . ?
C5 C4 S1 118.20(15) . . ?
C3 C4 S1 124.88(15) . . ?
C32 C27 C28 118.72(19) . . ?
C32 C27 P2 123.94(16) . . ?
C28 C27 P2 117.34(16) . . ?
C8 C3 C4 120.43(19) . . ?
C8 C3 C2 117.54(18) . . ?
C4 C3 C2 122.01(17) . . ?
C22 C21 C26 118.0(2) . . ?
C22 C21 P1 124.18(17) . . ?
C26 C21 P1 117.75(15) . . ?
C2 O2 C1 116.63(19) . . ?
O1 C2 O2 121.18(19) . . ?
O1 C2 C3 126.58(17) . . ?
O2 C2 C3 112.16(17) . . ?
C14 C9 C10 118.3(2) . . ?
C14 C9 P1 123.47(17) . . ?
C10 C9 P1 118.23(16) . . ?
C6 C5 C4 122.0(2) . . ?
C6 C5 H5 119.0 . . ?
C4 C5 H5 119.0 . . ?
C25 C26 C21 121.3(2) . . ?
C25 C26 H26 119.3 . . ?
C21 C26 H26 119.3 . . ?
C24 C25 C26 120.1(2) . . ?
C24 C25 H25 120.0 . . ?
C26 C25 H25 120.0 . . ?
C40 C39 C44 118.7(2) . . ?
C40 C39 P2 117.94(16) . . ?
C44 C39 P2 123.39(16) . . ?
C37 C38 C33 120.5(2) . . ?
C37 C38 H38 119.7 . . ?
C33 C38 H38 119.7 . . ?
C39 C40 C41 120.1(2) . . ?
C39 C40 H40 119.9 . . ?
C41 C40 H40 119.9 . . ?
C27 C32 C31 119.8(2) . . ?
C27 C32 H32 120.1 . . ?
C31 C32 H32 120.1 . . ?
C36 C37 C38 120.2(2) . . ?
C36 C37 H37 119.9 . . ?
C38 C37 H37 119.9 . . ?
C36 C35 C34 120.3(2) . . ?
C36 C35 H35 119.8 . . ?
C34 C35 H35 119.8 . . ?
C29 C28 C27 120.6(2) . . ?
C29 C28 H28 119.7 . . ?
C27 C28 H28 119.7 . . ?
C35 C34 C33 120.4(2) . . ?
C35 C34 H34 119.8 . . ?
C33 C34 H34 119.8 . . ?
C23 C24 C25 119.5(2) . . ?
C23 C24 H24 120.3 . . ?
C25 C24 H24 120.3 . . ?
C9 C10 C11 120.6(2) . . ?
C9 C10 H10 119.7 . . ?
C11 C10 H10 119.7 . . ?
C15 C20 C19 120.1(2) . . ?
C15 C20 H20 120.0 . . ?
C19 C20 H20 120.0 . . ?
C37 C36 C35 120.0(2) . . ?
C37 C36 H36 120.0 . . ?
C35 C36 H36 120.0 . . ?
C7 C8 C3 121.0(2) . . ?
C7 C8 H8 119.5 . . ?
C3 C8 H8 119.5 . . ?
C9 C14 C13 120.5(2) . . ?
C9 C14 H14 119.7 . . ?
C13 C14 H14 119.7 . . ?
C18 C17 C16 120.0(3) . . ?
C18 C17 H17 120.0 . . ?
C16 C17 H17 120.0 . . ?
C42 C41 C40 120.6(3) . . ?
C42 C41 H41 119.7 . . ?
C40 C41 H41 119.7 . . ?
C30 C31 C32 120.7(3) . . ?
C30 C31 H31 119.7 . . ?
C32 C31 H31 119.7 . . ?
C39 C44 C43 120.0(2) . . ?
C39 C44 H44 120.0 . . ?
C43 C44 H44 120.0 . . ?
C17 C16 C15 120.9(2) . . ?
C17 C16 H16 119.5 . . ?
C15 C16 H16 119.5 . . ?
C42 C43 C44 120.8(3) . . ?
C42 C43 H43 119.6 . . ?
C44 C43 H43 119.6 . . ?
C18 C19 C20 120.6(3) . . ?
C18 C19 H19 119.7 . . ?
C20 C19 H19 119.7 . . ?
C24 C23 C22 120.8(2) . . ?
C24 C23 H23 119.6 . . ?
C22 C23 H23 119.6 . . ?
C21 C22 C23 120.2(2) . . ?
C21 C22 H22 119.9 . . ?
C23 C22 H22 119.9 . . ?
C30 C29 C28 120.1(3) . . ?
C30 C29 H29 120.0 . . ?
C28 C29 H29 120.0 . . ?
C12 C11 C10 120.4(3) . . ?
C12 C11 H11 119.8 . . ?
C10 C11 H11 119.8 . . ?
C31 C30 C29 120.0(2) . . ?
C31 C30 H30 120.0 . . ?
C29 C30 H30 120.0 . . ?
C12 C13 C14 120.4(3) . . ?
C12 C13 H13 119.8 . . ?
C14 C13 H13 119.8 . . ?
C19 C18 C17 120.0(2) . . ?
C19 C18 H18 120.0 . . ?
C17 C18 H18 120.0 . . ?
C5 C6 C7 120.8(2) . . ?
C5 C6 H6 119.6 . . ?
C7 C6 H6 119.6 . . ?
C13 C12 C11 119.8(2) . . ?
C13 C12 H12 120.1 . . ?
C11 C12 H12 120.1 . . ?
C43 C42 C41 119.8(2) . . ?
C43 C42 H42 120.1 . . ?
C41 C42 H42 120.1 . . ?
C8 C7 C6 119.1(2) . . ?
C8 C7 H7 120.5 . . ?
C6 C7 H7 120.5 . . ?
O2 C1 H1A 109.5 . . ?
O2 C1 H1B 109.5 . . ?
H1A C1 H1B 109.5 . . ?
O2 C1 H1C 109.5 . . ?
H1A C1 H1C 109.5 . . ?
H1B C1 H1C 109.5 . . ?

loop_
_geom_bond_atom_site_label_1
_geom_bond_atom_site_label_2
_geom_bond_distance
_geom_bond_site_symmetry_2
_geom_bond_publ_flag
Cu1 O1 2.2608(14) . ?
Cu1 P2 2.2624(5) . ?
Cu1 P1 2.2626(5) . ?
Cu1 S1 2.2826(5) . ?
P2 C33 1.8260(19) . ?
P2 C39 1.8288(19) . ?
P2 C27 1.8291(19) . ?
P1 C21 1.820(2) . ?
P1 C15 1.823(2) . ?
P1 C9 1.8249(19) . ?
S1 C4 1.7491(19) . ?
C33 C34 1.383(3) . ?
C33 C38 1.388(3) . ?
O1 C2 1.212(2) . ?
C15 C20 1.378(3) . ?
C15 C16 1.387(3) . ?
C4 C5 1.404(3) . ?
C4 C3 1.405(3) . ?
C27 C32 1.379(3) . ?
C27 C28 1.388(3) . ?
C3 C8 1.400(3) . ?
C3 C2 1.474(3) . ?
C21 C22 1.378(3) . ?
C21 C26 1.386(3) . ?
O2 C2 1.332(2) . ?
O2 C1 1.436(3) . ?
C9 C14 1.378(3) . ?
C9 C10 1.385(3) . ?
C5 C6 1.371(3) . ?
C5 H5 0.9300 . ?
C26 C25 1.375(3) . ?
C26 H26 0.9300 . ?
C25 C24 1.365(4) . ?
C25 H25 0.9300 . ?
C39 C40 1.381(3) . ?
C39 C44 1.386(3) . ?
C38 C37 1.383(3) . ?
C38 H38 0.9300 . ?
C40 C41 1.390(3) . ?
C40 H40 0.9300 . ?
C32 C31 1.391(3) . ?
C32 H32 0.9300 . ?
C37 C36 1.363(3) . ?
C37 H37 0.9300 . ?
C35 C36 1.373(3) . ?
C35 C34 1.381(3) . ?
C35 H35 0.9300 . ?
C28 C29 1.380(3) . ?
C28 H28 0.9300 . ?
C34 H34 0.9300 . ?
C24 C23 1.365(4) . ?
C24 H24 0.9300 . ?
C10 C11 1.383(3) . ?
C10 H10 0.9300 . ?
C20 C19 1.395(3) . ?
C20 H20 0.9300 . ?
C36 H36 0.9300 . ?
C8 C7 1.373(3) . ?
C8 H8 0.9300 . ?
C14 C13 1.392(3) . ?
C14 H14 0.9300 . ?
C17 C18 1.364(4) . ?
C17 C16 1.384(3) . ?
C17 H17 0.9300 . ?
C41 C42 1.364(4) . ?
C41 H41 0.9300 . ?
C31 C30 1.363(4) . ?
C31 H31 0.9300 . ?
C44 C43 1.390(3) . ?
C44 H44 0.9300 . ?
C16 H16 0.9300 . ?
C43 C42 1.354(4) . ?
C43 H43 0.9300 . ?
C19 C18 1.360(4) . ?
C19 H19 0.9300 . ?
C23 C22 1.387(3) . ?
C23 H23 0.9300 . ?
C22 H22 0.9300 . ?
C29 C30 1.364(4) . ?
C29 H29 0.9300 . ?
C11 C12 1.366(4) . ?
C11 H11 0.9300 . ?
C30 H30 0.9300 . ?
C13 C12 1.359(4) . ?
C13 H13 0.9300 . ?
C18 H18 0.9300 . ?
C6 C7 1.376(4) . ?
C6 H6 0.9300 . ?
C12 H12 0.9300 . ?
C42 H42 0.9300 . ?
C7 H7 0.9300 . ?
C1 H1A 0.9600 . ?
C1 H1B 0.9600 . ?
C1 H1C 0.9600 . ?

loop_
_geom_torsion_atom_site_label_1
_geom_torsion_atom_site_label_2
_geom_torsion_atom_site_label_3
_geom_torsion_atom_site_label_4
_geom_torsion
_geom_torsion_site_symmetry_1
_geom_torsion_site_symmetry_2
_geom_torsion_site_symmetry_3
_geom_torsion_site_symmetry_4
_geom_torsion_publ_flag
C39 P2 C33 C34 87.15(18) . . . . ?
C27 P2 C33 C34 -20.26(19) . . . . ?
Cu1 P2 C33 C34 -148.83(16) . . . . ?
C39 P2 C33 C38 -91.54(16) . . . . ?
C27 P2 C33 C38 161.05(15) . . . . ?
Cu1 P2 C33 C38 32.47(16) . . . . ?
C21 P1 C15 C20 -6.5(2) . . . . ?
C9 P1 C15 C20 101.77(19) . . . . ?
Cu1 P1 C15 C20 -133.39(17) . . . . ?
C21 P1 C15 C16 173.48(16) . . . . ?
C9 P1 C15 C16 -78.26(17) . . . . ?
Cu1 P1 C15 C16 46.58(18) . . . . ?
Cu1 S1 C4 C5 140.08(14) . . . . ?
Cu1 S1 C4 C3 -46.04(17) . . . . ?
C33 P2 C27 C32 114.24(19) . . . . ?
C39 P2 C27 C32 7.6(2) . . . . ?
Cu1 P2 C27 C32 -122.65(17) . . . . ?
C33 P2 C27 C28 -65.56(18) . . . . ?
C39 P2 C27 C28 -172.21(17) . . . . ?
Cu1 P2 C27 C28 57.54(18) . . . . ?
C5 C4 C3 C8 1.3(3) . . . . ?
S1 C4 C3 C8 -172.68(16) . . . . ?
C5 C4 C3 C2 -177.49(18) . . . . ?
S1 C4 C3 C2 8.5(3) . . . . ?
C15 P1 C21 C22 93.4(2) . . . . ?
C9 P1 C21 C22 -13.9(2) . . . . ?
Cu1 P1 C21 C22 -137.81(18) . . . . ?
C15 P1 C21 C26 -89.51(17) . . . . ?
C9 P1 C21 C26 163.16(16) . . . . ?
Cu1 P1 C21 C26 39.24(17) . . . . ?
Cu1 O1 C2 O2 144.49(15) . . . . ?
Cu1 O1 C2 C3 -38.9(3) . . . . ?
C1 O2 C2 O1 -0.9(3) . . . . ?
C1 O2 C2 C3 -177.9(2) . . . . ?
C8 C3 C2 O1 -134.2(2) . . . . ?
C4 C3 C2 O1 44.6(3) . . . . ?
C8 C3 C2 O2 42.6(3) . . . . ?
C4 C3 C2 O2 -138.60(19) . . . . ?
C21 P1 C9 C14 105.3(2) . . . . ?
C15 P1 C9 C14 -3.6(2) . . . . ?
Cu1 P1 C9 C14 -130.6(2) . . . . ?
C21 P1 C9 C10 -77.1(2) . . . . ?
C15 P1 C9 C10 174.01(19) . . . . ?
Cu1 P1 C9 C10 47.0(2) . . . . ?
C3 C4 C5 C6 -1.0(3) . . . . ?
S1 C4 C5 C6 173.42(19) . . . . ?
C22 C21 C26 C25 1.4(3) . . . . ?
P1 C21 C26 C25 -175.82(17) . . . . ?
C21 C26 C25 C24 0.4(3) . . . . ?
C33 P2 C39 C40 163.80(16) . . . . ?
C27 P2 C39 C40 -90.27(17) . . . . ?
Cu1 P2 C39 C40 42.48(18) . . . . ?
C33 P2 C39 C44 -15.72(19) . . . . ?
C27 P2 C39 C44 90.21(19) . . . . ?
Cu1 P2 C39 C44 -137.03(16) . . . . ?
C34 C33 C38 C37 0.8(3) . . . . ?
P2 C33 C38 C37 179.55(16) . . . . ?
C44 C39 C40 C41 -1.3(3) . . . . ?
P2 C39 C40 C41 179.1(2) . . . . ?
C28 C27 C32 C31 1.6(3) . . . . ?
P2 C27 C32 C31 -178.15(19) . . . . ?
C33 C38 C37 C36 0.5(3) . . . . ?
C32 C27 C28 C29 -1.9(4) . . . . ?
P2 C27 C28 C29 177.9(2) . . . . ?
C36 C35 C34 C33 -0.6(4) . . . . ?
C38 C33 C34 C35 -0.7(3) . . . . ?
P2 C33 C34 C35 -179.41(18) . . . . ?
C26 C25 C24 C23 -1.9(4) . . . . ?
C14 C9 C10 C11 -2.1(4) . . . . ?
P1 C9 C10 C11 -179.8(2) . . . . ?
C16 C15 C20 C19 1.4(3) . . . . ?
P1 C15 C20 C19 -178.6(2) . . . . ?
C38 C37 C36 C35 -1.8(4) . . . . ?
C34 C35 C36 C37 1.9(4) . . . . ?
C4 C3 C8 C7 -1.2(3) . . . . ?
C2 C3 C8 C7 177.7(2) . . . . ?
C10 C9 C14 C13 0.8(4) . . . . ?
P1 C9 C14 C13 178.4(3) . . . . ?
C39 C40 C41 C42 0.3(4) . . . . ?
C27 C32 C31 C30 -0.6(4) . . . . ?
C40 C39 C44 C43 1.3(3) . . . . ?
P2 C39 C44 C43 -179.16(18) . . . . ?
C18 C17 C16 C15 1.0(4) . . . . ?
C20 C15 C16 C17 -2.2(3) . . . . ?
P1 C15 C16 C17 177.87(18) . . . . ?
C39 C44 C43 C42 -0.3(4) . . . . ?
C15 C20 C19 C18 0.4(4) . . . . ?
C25 C24 C23 C22 1.5(4) . . . . ?
C26 C21 C22 C23 -1.7(4) . . . . ?
P1 C21 C22 C23 175.3(2) . . . . ?
C24 C23 C22 C21 0.3(4) . . . . ?
C27 C28 C29 C30 1.1(4) . . . . ?
C9 C10 C11 C12 1.6(5) . . . . ?
C32 C31 C30 C29 -0.2(5) . . . . ?
C28 C29 C30 C31 0.0(5) . . . . ?
C9 C14 C13 C12 1.1(6) . . . . ?
C20 C19 C18 C17 -1.6(5) . . . . ?
C16 C17 C18 C19 0.9(4) . . . . ?
C4 C5 C6 C7 0.5(4) . . . . ?
C14 C13 C12 C11 -1.6(6) . . . . ?
C10 C11 C12 C13 0.3(5) . . . . ?
C44 C43 C42 C41 -0.8(4) . . . . ?
C40 C41 C42 C43 0.8(5) . . . . ?
C3 C8 C7 C6 0.6(4) . . . . ?
C5 C6 C7 C8 -0.3(4) . . . . ?
